data_4134346
loop_
_publ_author_name
'Guo, Qing-Hui'
'Zhou, Jiawang'
'Mao, Haochuan'
'Qiu, Yunyan'
'Nguyen, Minh T.'
'Feng, Yuanning'
'Liang, Jiaqi'
'Shen, Dengke'
'Li, Penghao'
'Liu, Zhichang'
'Wasielewski, Michael R.'
'Stoddart, J. Fraser'

_publ_section_title
;
 TetrazineBox: A Structurally Transformative ToolBox.
;
_journal_name_full 'Journal of the American Chemical Society'
_journal_paper_doi 10.1021/jacs.0c01114
_journal_year 2020
_chemical_formula_moiety '4(F6 P), C40 H32 N12, 7(C2 H3 N)'
_chemical_formula_sum 'C54 H53 F24 N19 P4'
_chemical_formula_weight 1548.03
_space_group_crystal_system monoclinic
_space_group_IT_number 14
_space_group_name_Hall '-P 2yn'
_space_group_name_H-M_alt 'P 1 21/n 1'
_atom_sites_solution_hydrogens geom
_atom_sites_solution_primary dual
_audit_creation_date 2018-09-16
_audit_creation_method
;
Olex2 1.2
(compiled 2018.04.26 svn.r3504 for OlexSys, GUI svn.r5492)
;
_cell_angle_alpha 90
_cell_angle_beta 90.954(2)
_cell_angle_gamma 90
_cell_formula_units_Z 4
_cell_length_a 17.4620(7)
_cell_length_b 20.4049(7)
_cell_length_c 19.1126(7)
_cell_measurement_reflns_used 9961
_cell_measurement_temperature 100(2)
_cell_measurement_theta_max 64.99
_cell_measurement_theta_min 3.17
_cell_volume 6809.1(4)
_computing_cell_refinement 'SAINT V8.38A (?, 2016)'
_computing_data_reduction 'SAINT V8.38A (?, 2016)'
_computing_molecular_graphics 'Olex2 (Dolomanov et al., 2009)'
_computing_publication_material 'Olex2 (Dolomanov et al., 2009)'
_computing_structure_refinement 'ShelXL (Sheldrick, 2015)'
_computing_structure_solution 'ShelXT (Sheldrick, 2015)'
_diffrn_ambient_temperature 100.05
_diffrn_measured_fraction_theta_full 0.993
_diffrn_measured_fraction_theta_max 0.993
_diffrn_measurement_device_type 'CCD area detector'
_diffrn_measurement_method 'phi and omega scans'
_diffrn_radiation_monochromator graphite
_diffrn_radiation_type CuK\a
_diffrn_radiation_wavelength 1.54178
_diffrn_reflns_av_R_equivalents 0.0476
_diffrn_reflns_av_unetI/netI 0.0403
_diffrn_reflns_Laue_measured_fraction_full 0.993
_diffrn_reflns_Laue_measured_fraction_max 0.993
_diffrn_reflns_limit_h_max 20
_diffrn_reflns_limit_h_min -20
_diffrn_reflns_limit_k_max 23
_diffrn_reflns_limit_k_min -23
_diffrn_reflns_limit_l_max 22
_diffrn_reflns_limit_l_min -22
_diffrn_reflns_number 42608
_diffrn_reflns_point_group_measured_fraction_full 0.993
_diffrn_reflns_point_group_measured_fraction_max 0.993
_diffrn_reflns_theta_full 65.085
_diffrn_reflns_theta_max 65.085
_diffrn_reflns_theta_min 3.168
_exptl_absorpt_coefficient_mu 2.094
_exptl_absorpt_correction_T_max 0.7526
_exptl_absorpt_correction_T_min 0.6142
_exptl_absorpt_correction_type multi-scan
_exptl_absorpt_process_details
;
SADABS-2016/2 (Bruker,2016/2) was used for absorption correction.
wR2(int) was 0.0822 before and 0.0555 after correction.
The Ratio of minimum to maximum transmission is 0.8161.
The \l/2 correction factor is Not present.
;
_exptl_crystal_colour red
_exptl_crystal_density_diffrn 1.510
_exptl_crystal_description block
_exptl_crystal_F_000 3144
_exptl_crystal_size_max 0.270
_exptl_crystal_size_mid 0.129
_exptl_crystal_size_min 0.089
_refine_diff_density_max 1.199
_refine_diff_density_min -0.556
_refine_diff_density_rms 0.088
_refine_ls_extinction_method none
_refine_ls_goodness_of_fit_ref 1.045
_refine_ls_hydrogen_treatment constr
_refine_ls_matrix_type full
_refine_ls_number_parameters 917
_refine_ls_number_reflns 11524
_refine_ls_number_restraints 0
_refine_ls_restrained_S_all 1.045
_refine_ls_R_factor_all 0.0764
_refine_ls_R_factor_gt 0.0628
_refine_ls_shift/su_max 0.000
_refine_ls_shift/su_mean 0.000
_refine_ls_structure_factor_coef Fsqd
_refine_ls_weighting_details 'w=1/[\s^2^(Fo^2^)+(0.0910P)^2^+9.9100P] where P=(Fo^2^+2Fc^2^)/3'
_refine_ls_weighting_scheme calc
_refine_ls_wR_factor_gt 0.1657
_refine_ls_wR_factor_ref 0.1770
_reflns_Friedel_coverage 0.000
_reflns_number_gt 9251
_reflns_number_total 11524
_reflns_threshold_expression 'I > 2\s(I)'
_cod_data_source_file ja0c01114_si_002.cif
_cod_data_source_block 4PF6
_cod_original_cell_volume 6809.1(5)
_cod_database_code 4134346
_shelx_shelxl_version_number 2014/7
_shelx_space_group_comment
;
The symmetry employed for this shelxl refinement is uniquely defined
by the following loop, which should always be used as a source of
symmetry information in preference to the above space-group names.
They are only intended as comments.
;
_olex2_refinement_description
;
1. Fixed Uiso
 At 1.2 times of:
  All C(H) groups, All C(H,H) groups
 At 1.5 times of:
  All C(H,H,H) groups
2.a Secondary CH2 refined with riding coordinates:
 C01S(H01A,H01B), C01X(H01G,H01I), C026(H02A,H02B), C02A(H02C,H02D)
2.b Aromatic/amide H refined with riding coordinates:
 C01C(H01C), C01D(H01D), C01E(H01E), C01F(H01F), C01H(H01H), C01J(H01J),
 C01K(H01K), C01L(H01L), C01M(H01M), C01O(H01O), C01P(H01P), C01R(H01R),
 C01T(H01T), C01U(H01U), C01V(H01V), C01Y(H01Y), C020(H020), C021(H021),
 C022(H022), C023(H023), C025(H025), C027(H027), C028(H028), C029(H029)
2.c Idealised Me refined as rotating group:
 C02H(H02E,H02F,H02G), C02N(H02N,H02O,H02P), C02P(H02H,H02I,H02J), C02Q(H02Q,
 H02R,H02S), C02R(H02T,H02U,H02V), C02S(H02W,H02X,H02Y), C02T(H02K,H02L,H02M)
;
_olex2_submission_special_instructions 'No special instructions were received'

loop_
_space_group_symop_operation_xyz
'x, y, z'
'-x+1/2, y+1/2, -z+1/2'
'-x, -y, -z'
'x-1/2, -y-1/2, z-1/2'

loop_
_atom_site_label
_atom_site_type_symbol
_atom_site_fract_x
_atom_site_fract_y
_atom_site_fract_z
_atom_site_U_iso_or_equiv
_atom_site_adp_type
_atom_site_occupancy
_atom_site_site_symmetry_order
_atom_site_calc_flag
_atom_site_refinement_flags_posn
_atom_site_refinement_flags_adp
_atom_site_refinement_flags_occupancy
_atom_site_disorder_assembly
_atom_site_disorder_group
P001 P 0.13287(5) 0.56416(4) 0.57141(4) 0.0320(2) Uani 1 1 d . . . . .
P002 P 0.60921(5) 0.51993(5) 0.09877(5) 0.0362(2) Uani 1 1 d . . . . .
P003 P 0.10946(5) 0.58887(5) 0.08522(5) 0.0378(2) Uani 1 1 d . . . . .
P004 P 0.42491(8) 0.71289(5) 0.31844(7) 0.0613(3) Uani 1 1 d . . . . .
F005 F 0.15121(12) 0.52844(10) 0.64461(10) 0.0393(5) Uani 1 1 d . . . . .
F006 F 0.05041(11) 0.58531(10) 0.60052(11) 0.0412(5) Uani 1 1 d . . . . .
F007 F 0.09624(13) 0.49756(10) 0.54146(11) 0.0434(5) Uani 1 1 d . . . . .
F008 F 0.16897(12) 0.63039(10) 0.60224(11) 0.0427(5) Uani 1 1 d . . . . .
F009 F 0.11360(13) 0.59988(11) 0.49901(11) 0.0459(5) Uani 1 1 d . . . . .
F00A F 0.04804(12) 0.55772(11) 0.13713(11) 0.0443(5) Uani 1 1 d . . . . .
F00B F 0.21446(12) 0.54222(11) 0.54308(11) 0.0462(5) Uani 1 1 d . . . . .
F00C F 0.09719(13) 0.52895(11) 0.03284(11) 0.0474(5) Uani 1 1 d . . . . .
F00D F 0.04239(14) 0.62738(11) 0.04492(12) 0.0515(6) Uani 1 1 d . . . . .
F00E F 0.17540(13) 0.54939(13) 0.12617(12) 0.0516(6) Uani 1 1 d . . . . .
F00F F 0.12029(15) 0.64914(11) 0.13770(12) 0.0551(6) Uani 1 1 d . . . . .
F00G F 0.64284(17) 0.57395(13) 0.15074(12) 0.0652(7) Uani 1 1 d . . . . .
F00H F 0.53296(13) 0.51563(16) 0.14325(12) 0.0635(7) Uani 1 1 d . . . . .
F00I F 0.17079(15) 0.62010(15) 0.03421(12) 0.0633(7) Uani 1 1 d . . . . .
F00J F 0.57041(18) 0.57520(13) 0.05205(13) 0.0673(7) Uani 1 1 d . . . . .
F00K F 0.57484(16) 0.46564(13) 0.04838(15) 0.0648(7) Uani 1 1 d . . . . .
N00L N 0.70331(15) 0.57481(13) 0.36714(14) 0.0276(6) Uani 1 1 d . . . . .
N00M N 0.63263(15) 0.89342(13) 0.31672(15) 0.0305(6) Uani 1 1 d . . . . .
N00N N 0.01258(15) 0.86210(13) 0.34834(15) 0.0308(6) Uani 1 1 d . . . . .
F00O F 0.64458(16) 0.46628(13) 0.15044(17) 0.0741(8) Uani 1 1 d . . . . .
N00P N 0.08464(15) 0.54708(13) 0.32469(14) 0.0276(6) Uani 1 1 d . . . . .
N00Q N 0.36233(15) 0.52181(14) 0.29112(14) 0.0307(6) Uani 1 1 d . . . . .
N00R N 0.27745(16) 0.91537(14) 0.27547(15) 0.0354(6) Uani 1 1 d . . . . .
N00S N 0.43778(15) 0.52137(14) 0.29636(14) 0.0313(6) Uani 1 1 d . . . . .
N00T N 0.36355(16) 0.90063(14) 0.39485(15) 0.0348(6) Uani 1 1 d . . . . .
F00U F 0.68432(15) 0.52445(19) 0.05404(16) 0.0837(10) Uani 1 1 d . . . . .
N00V N 0.35335(16) 0.91828(14) 0.27174(15) 0.0343(6) Uani 1 1 d . . . . .
N00W N 0.28813(16) 0.89853(15) 0.39869(15) 0.0358(6) Uani 1 1 d . . . . .
N00X N 0.43036(16) 0.52175(15) 0.42040(15) 0.0345(6) Uani 1 1 d . . . . .
N00Y N 0.35416(16) 0.51998(15) 0.41507(15) 0.0351(6) Uani 1 1 d . . . . .
F00Z F 0.43871(18) 0.75500(15) 0.24878(17) 0.0769(8) Uani 1 1 d . . . . .
F010 F 0.36371(19) 0.67060(14) 0.2768(2) 0.0892(10) Uani 1 1 d . . . . .
N011 N 0.33440(19) 0.95234(16) 0.69858(17) 0.0437(7) Uani 1 1 d . . . . .
C012 C 0.46876(18) 0.52622(15) 0.36055(17) 0.0287(7) Uani 1 1 d . . . . .
F013 F 0.3584(3) 0.76390(15) 0.3347(2) 0.1094(14) Uani 1 1 d . . . . .
F014 F 0.48803(19) 0.66271(16) 0.2945(2) 0.1050(13) Uani 1 1 d . . . . .
C015 C 0.24806(19) 0.90375(15) 0.33825(17) 0.0304(7) Uani 1 1 d . . . . .
C016 C 0.47731(18) 0.90497(15) 0.32575(17) 0.0284(7) Uani 1 1 d . . . . .
C017 C 0.23942(18) 0.53260(15) 0.34340(16) 0.0277(7) Uani 1 1 d . . . . .
C018 C 0.76654(17) 0.68024(16) 0.35128(17) 0.0289(7) Uani 1 1 d . . . . .
C019 C 0.55276(18) 0.53744(15) 0.36463(17) 0.0281(7) Uani 1 1 d . . . . .
C01A C 0.32378(18) 0.52487(15) 0.35115(17) 0.0283(7) Uani 1 1 d . . . . .
C01B C -0.02210(17) 0.62657(16) 0.32289(18) 0.0293(7) Uani 1 1 d . . . . .
C01C C 0.51087(19) 0.89027(16) 0.26225(17) 0.0308(7) Uani 1 1 d . . . . .
H01C H 0.4801 0.8845 0.2213 0.037 Uiso 1 1 calc R . . . .
C01D C 0.76565(18) 0.72490(17) 0.40638(18) 0.0326(7) Uani 1 1 d . . . . .
H01D H 0.7754 0.7103 0.4529 0.039 Uiso 1 1 calc R . . . .
C01E C 0.21047(19) 0.57214(16) 0.29046(17) 0.0308(7) Uani 1 1 d . . . . .
H01E H 0.2442 0.5941 0.2598 0.037 Uiso 1 1 calc R . . . .
C01F C 0.67097(19) 0.55418(16) 0.30678(17) 0.0317(7) Uani 1 1 d . . . . .
H01F H 0.7006 0.5526 0.2656 0.038 Uiso 1 1 calc R . . . .
C01G C 0.39294(19) 0.90817(15) 0.33070(18) 0.0297(7) Uani 1 1 d . . . . .
C01H C -0.02492(18) 0.65264(17) 0.39008(18) 0.0318(7) Uani 1 1 d . . . . .
H01H H -0.0160 0.6253 0.4296 0.038 Uiso 1 1 calc R . . . .
N01I N 0.3684(2) 0.62391(18) 0.68445(19) 0.0547(9) Uani 1 1 d . . . . .
C01J C 0.18887(19) 0.50064(17) 0.38752(17) 0.0319(7) Uani 1 1 d . . . . .
H01J H 0.2075 0.4739 0.4248 0.038 Uiso 1 1 calc R . . . .
C01K C 0.58891(19) 0.55398(16) 0.42747(17) 0.0311(7) Uani 1 1 d . . . . .
H01K H 0.5618 0.5521 0.4701 0.037 Uiso 1 1 calc R . . . .
C01L C 0.13238(19) 0.57949(16) 0.28257(17) 0.0309(7) Uani 1 1 d . . . . .
H01L H 0.1122 0.6076 0.2472 0.037 Uiso 1 1 calc R . . . .
C01M C -0.05437(18) 0.73192(16) 0.27474(18) 0.0306(7) Uani 1 1 d . . . . .
H01M H -0.0652 0.7588 0.2353 0.037 Uiso 1 1 calc R . . . .
C01N C 0.16434(19) 0.89438(15) 0.34179(18) 0.0314(7) Uani 1 1 d . . . . .
C01O C 0.58924(19) 0.88423(16) 0.25951(17) 0.0315(7) Uani 1 1 d . . . . .
H01O H 0.6126 0.8734 0.2165 0.038 Uiso 1 1 calc R . . . .
C01P C 0.66441(19) 0.57317(16) 0.42737(17) 0.0307(7) Uani 1 1 d . . . . .
H01P H 0.6893 0.5853 0.4700 0.037 Uiso 1 1 calc R . . . .
C01Q C -0.05512(17) 0.75843(16) 0.34126(17) 0.0293(7) Uani 1 1 d . . . . .
C01R C -0.03781(18) 0.66621(16) 0.26561(18) 0.0311(7) Uani 1 1 d . . . . .
H01R H -0.0372 0.6482 0.2198 0.037 Uiso 1 1 calc R . . . .
C01S C -0.00008(18) 0.55619(16) 0.31274(19) 0.0322(7) Uani 1 1 d . . . . .
H01A H -0.0142 0.5423 0.2646 0.039 Uiso 1 1 calc R . . . .
H01B H -0.0285 0.5284 0.3459 0.039 Uiso 1 1 calc R . . . .
C01T C 0.11124(19) 0.50853(16) 0.37603(17) 0.0308(7) Uani 1 1 d . . . . .
H01T H 0.0762 0.4862 0.4051 0.037 Uiso 1 1 calc R . . . .
C01U C 0.52394(19) 0.91482(17) 0.38442(18) 0.0337(7) Uani 1 1 d . . . . .
H01U H 0.5021 0.9256 0.4281 0.040 Uiso 1 1 calc R . . . .
C01V C 0.12050(19) 0.88773(16) 0.28099(18) 0.0315(7) Uani 1 1 d . . . . .
H01V H 0.1430 0.8942 0.2366 0.038 Uiso 1 1 calc R . . . .
C01W C 0.73704(17) 0.81260(17) 0.32590(19) 0.0325(7) Uani 1 1 d . . . . .
C01X C 0.77945(17) 0.60827(16) 0.36515(18) 0.0307(7) Uani 1 1 d . . . . .
H01G H 0.8109 0.5891 0.3277 0.037 Uiso 1 1 calc R . . . .
H01I H 0.8070 0.6023 0.4104 0.037 Uiso 1 1 calc R . . . .
C01Y C 0.04415(19) 0.87168(16) 0.28549(18) 0.0312(7) Uani 1 1 d . . . . .
H01Y H 0.0137 0.8674 0.2441 0.037 Uiso 1 1 calc R . . . .
N01Z N 0.1488(2) 0.73538(17) 0.3042(2) 0.0554(9) Uani 1 1 d . . . . .
C020 C 0.6021(2) 0.90875(17) 0.37863(18) 0.0350(8) Uani 1 1 d . . . . .
H020 H 0.6345 0.9154 0.4184 0.042 Uiso 1 1 calc R . . . .
C021 C -0.04086(18) 0.71877(17) 0.39912(18) 0.0319(7) Uani 1 1 d . . . . .
H021 H -0.0420 0.7369 0.4449 0.038 Uiso 1 1 calc R . . . .
C022 C 0.75064(18) 0.79044(17) 0.39362(19) 0.0336(7) Uani 1 1 d . . . . .
H022 H 0.7496 0.8205 0.4315 0.040 Uiso 1 1 calc R . . . .
C023 C 0.59551(19) 0.53537(16) 0.30404(18) 0.0316(7) Uani 1 1 d . . . . .
H023 H 0.5728 0.5211 0.2612 0.038 Uiso 1 1 calc R . . . .
C024 C 0.34028(19) 0.93262(17) 0.64319(19) 0.0342(7) Uani 1 1 d . . . . .
C025 C 0.75417(18) 0.70265(17) 0.28325(18) 0.0312(7) Uani 1 1 d . . . . .
H025 H 0.7555 0.6727 0.2453 0.037 Uiso 1 1 calc R . . . .
C026 C -0.06568(18) 0.83148(16) 0.35044(19) 0.0323(7) Uani 1 1 d . . . . .
H02A H -0.0987 0.8493 0.3124 0.039 Uiso 1 1 calc R . . . .
H02B H -0.0900 0.8409 0.3958 0.039 Uiso 1 1 calc R . . . .
C027 C 0.1286(2) 0.88820(18) 0.40643(19) 0.0364(8) Uani 1 1 d . . . . .
H027 H 0.1565 0.8953 0.4488 0.044 Uiso 1 1 calc R . . . .
C028 C 0.73985(18) 0.76855(17) 0.27056(18) 0.0328(7) Uani 1 1 d . . . . .
H028 H 0.7320 0.7836 0.2239 0.039 Uiso 1 1 calc R . . . .
C029 C 0.05237(19) 0.87167(17) 0.40756(18) 0.0351(8) Uani 1 1 d . . . . .
H029 H 0.0277 0.8670 0.4512 0.042 Uiso 1 1 calc R . . . .
C02A C 0.71755(18) 0.88385(17) 0.3121(2) 0.0363(8) Uani 1 1 d . . . . .
H02C H 0.7442 0.9120 0.3469 0.044 Uiso 1 1 calc R . . . .
H02D H 0.7349 0.8965 0.2649 0.044 Uiso 1 1 calc R . . . .
N02B N 0.3990(3) 0.6804(2) 0.0355(2) 0.0656(11) Uani 1 1 d . . . . .
F02C F 0.4130(4) 0.66924(17) 0.3837(2) 0.145(2) Uani 1 1 d . . . . .
N02D N 0.2578(2) 0.85351(19) 0.06720(19) 0.0602(10) Uani 1 1 d . . . . .
C02E C 0.3607(2) 0.63560(19) 0.6266(2) 0.0433(9) Uani 1 1 d . . . . .
F02F F 0.4886(3) 0.75562(18) 0.3549(2) 0.142(2) Uani 1 1 d . . . . .
N02G N 0.5603(3) 0.6312(2) 0.6120(2) 0.0662(11) Uani 1 1 d . . . . .
C02H C 0.3486(2) 0.9072(2) 0.5728(2) 0.0466(9) Uani 1 1 d . . . . .
H02E H 0.3323 0.9406 0.5389 0.070 Uiso 1 1 calc GR . . . .
H02F H 0.3168 0.8680 0.5669 0.070 Uiso 1 1 calc GR . . . .
H02G H 0.4024 0.8959 0.5652 0.070 Uiso 1 1 calc GR . . . .
C02I C 0.3853(2) 0.6351(2) 0.0668(2) 0.0460(9) Uani 1 1 d . . . . .
C02J C 0.2610(2) 0.8139(2) 0.1091(2) 0.0474(9) Uani 1 1 d . . . . .
C02K C 0.5640(2) 0.6701(2) 0.5695(2) 0.0486(10) Uani 1 1 d . . . . .
C02L C 0.1778(3) 0.72705(19) 0.3570(2) 0.0477(9) Uani 1 1 d . . . . .
N02M N 0.7143(3) 0.7154(2) 0.0864(3) 0.0771(13) Uani 1 1 d . . . . .
C02N C 0.3679(3) 0.5765(2) 0.1060(3) 0.0584(12) Uani 1 1 d . . . . .
H02N H 0.3743 0.5854 0.1562 0.088 Uiso 1 1 calc GR . . . .
H02O H 0.4028 0.5413 0.0925 0.088 Uiso 1 1 calc GR . . . .
H02P H 0.3149 0.5632 0.0961 0.088 Uiso 1 1 calc GR . . . .
C02O C 0.6534(3) 0.7172(2) 0.1071(3) 0.0576(11) Uani 1 1 d . . . . .
C02P C 0.3503(3) 0.6514(3) 0.5533(2) 0.0596(12) Uani 1 1 d . . . . .
H02H H 0.3250 0.6147 0.5292 0.089 Uiso 1 1 calc GR . . . .
H02I H 0.4003 0.6594 0.5324 0.089 Uiso 1 1 calc GR . . . .
H02J H 0.3184 0.6907 0.5486 0.089 Uiso 1 1 calc GR . . . .
C02Q C 0.2652(3) 0.7619(2) 0.1607(2) 0.0604(12) Uani 1 1 d . . . . .
H02Q H 0.2306 0.7720 0.1992 0.091 Uiso 1 1 calc GR . . . .
H02R H 0.3178 0.7584 0.1790 0.091 Uiso 1 1 calc GR . . . .
H02S H 0.2499 0.7204 0.1389 0.091 Uiso 1 1 calc GR . . . .
C02R C 0.5700(3) 0.7190(2) 0.5142(3) 0.0631(12) Uani 1 1 d . . . . .
H02T H 0.5461 0.7600 0.5294 0.095 Uiso 1 1 calc GR . . . .
H02U H 0.5438 0.7030 0.4718 0.095 Uiso 1 1 calc GR . . . .
H02V H 0.6241 0.7270 0.5043 0.095 Uiso 1 1 calc GR . . . .
C02S C 0.5758(3) 0.7212(3) 0.1352(3) 0.0739(15) Uani 1 1 d . . . . .
H02W H 0.5421 0.6907 0.1098 0.111 Uiso 1 1 calc GR . . . .
H02X H 0.5563 0.7660 0.1296 0.111 Uiso 1 1 calc GR . . . .
H02Y H 0.5771 0.7096 0.1850 0.111 Uiso 1 1 calc GR . . . .
C02T C 0.2152(4) 0.7151(3) 0.4235(3) 0.0786(16) Uani 1 1 d . . . . .
H02K H 0.2616 0.6890 0.4164 0.118 Uiso 1 1 calc GR . . . .
H02L H 0.1804 0.6912 0.4540 0.118 Uiso 1 1 calc GR . . . .
H02M H 0.2291 0.7570 0.4453 0.118 Uiso 1 1 calc GR . . . .

loop_
_atom_site_aniso_label
_atom_site_aniso_U_11
_atom_site_aniso_U_22
_atom_site_aniso_U_33
_atom_site_aniso_U_23
_atom_site_aniso_U_13
_atom_site_aniso_U_12
P001 0.0349(5) 0.0276(4) 0.0336(4) 0.0018(3) 0.0058(3) 0.0003(3)
P002 0.0319(5) 0.0361(5) 0.0407(5) 0.0045(4) 0.0004(4) -0.0041(4)
P003 0.0395(5) 0.0377(5) 0.0362(5) 0.0041(4) 0.0010(4) -0.0079(4)
P004 0.0690(8) 0.0294(5) 0.0853(9) 0.0079(5) -0.0066(6) -0.0061(5)
F005 0.0490(12) 0.0326(10) 0.0363(10) 0.0020(8) 0.0011(9) 0.0044(9)
F006 0.0347(11) 0.0443(12) 0.0446(11) 0.0006(9) 0.0057(9) 0.0044(9)
F007 0.0551(13) 0.0355(11) 0.0396(11) -0.0027(9) 0.0042(9) -0.0071(9)
F008 0.0464(12) 0.0317(10) 0.0505(12) -0.0021(9) 0.0095(9) -0.0054(9)
F009 0.0584(13) 0.0414(12) 0.0379(11) 0.0090(9) 0.0056(10) 0.0041(10)
F00A 0.0426(12) 0.0438(12) 0.0468(12) 0.0024(10) 0.0077(9) -0.0090(9)
F00B 0.0392(11) 0.0505(13) 0.0493(12) -0.0053(10) 0.0113(9) 0.0054(10)
F00C 0.0587(14) 0.0425(12) 0.0408(11) -0.0022(9) -0.0020(10) 0.0018(10)
F00D 0.0585(14) 0.0408(12) 0.0549(13) 0.0036(10) -0.0084(11) 0.0022(10)
F00E 0.0420(12) 0.0676(15) 0.0450(12) 0.0062(11) -0.0022(10) 0.0016(11)
F00F 0.0792(17) 0.0413(13) 0.0447(12) 0.0037(10) -0.0034(11) -0.0209(12)
F00G 0.095(2) 0.0558(15) 0.0446(13) 0.0069(11) -0.0157(13) -0.0285(14)
F00H 0.0369(12) 0.110(2) 0.0438(13) 0.0046(13) 0.0028(10) 0.0007(13)
F00I 0.0574(15) 0.0874(19) 0.0451(13) 0.0134(13) 0.0061(11) -0.0289(14)
F00J 0.094(2) 0.0552(15) 0.0519(14) 0.0141(12) -0.0201(14) -0.0024(14)
F00K 0.0647(16) 0.0562(15) 0.0734(17) -0.0179(13) 0.0016(13) -0.0148(13)
N00L 0.0243(13) 0.0242(13) 0.0345(14) 0.0019(11) 0.0028(11) 0.0023(10)
N00M 0.0274(14) 0.0226(13) 0.0417(16) 0.0028(11) 0.0043(12) 0.0023(11)
N00N 0.0271(14) 0.0261(14) 0.0392(15) -0.0054(11) 0.0028(12) 0.0011(11)
F00O 0.0649(17) 0.0501(15) 0.106(2) 0.0165(15) -0.0252(16) 0.0099(13)
N00P 0.0247(13) 0.0243(13) 0.0338(14) -0.0025(11) 0.0032(11) 0.0001(10)
N00Q 0.0273(14) 0.0303(14) 0.0346(15) -0.0017(11) 0.0038(11) -0.0013(11)
N00R 0.0280(14) 0.0350(16) 0.0433(17) 0.0014(13) 0.0024(12) 0.0004(12)
N00S 0.0280(14) 0.0314(14) 0.0345(15) -0.0020(12) 0.0033(11) -0.0029(11)
N00T 0.0296(14) 0.0354(16) 0.0396(16) -0.0037(13) 0.0048(12) -0.0023(12)
F00U 0.0415(14) 0.134(3) 0.0764(19) -0.0211(19) 0.0194(13) -0.0185(16)
N00V 0.0283(14) 0.0327(15) 0.0421(16) 0.0026(12) 0.0037(12) -0.0008(12)
N00W 0.0290(14) 0.0395(16) 0.0391(16) -0.0032(13) 0.0051(12) -0.0019(12)
N00X 0.0278(14) 0.0406(16) 0.0351(15) 0.0041(12) 0.0024(12) -0.0011(12)
N00Y 0.0296(15) 0.0404(16) 0.0353(15) 0.0022(12) 0.0038(12) -0.0002(12)
F00Z 0.0755(19) 0.0598(17) 0.095(2) 0.0181(16) -0.0001(16) -0.0068(14)
F010 0.079(2) 0.0439(15) 0.144(3) 0.0064(17) -0.022(2) -0.0109(14)
N011 0.0465(19) 0.0422(18) 0.0424(19) 0.0031(15) 0.0034(14) 0.0007(14)
C012 0.0316(17) 0.0218(15) 0.0328(17) 0.0014(12) 0.0027(13) -0.0003(13)
F013 0.164(4) 0.0430(16) 0.123(3) 0.0026(18) 0.060(3) 0.0167(19)
F014 0.0666(19) 0.0560(18) 0.193(4) 0.031(2) 0.025(2) 0.0050(15)
C015 0.0317(17) 0.0235(16) 0.0358(18) -0.0009(13) -0.0009(14) -0.0014(13)
C016 0.0266(16) 0.0213(15) 0.0373(17) 0.0029(13) 0.0039(13) 0.0015(12)
C017 0.0267(16) 0.0250(16) 0.0314(16) -0.0054(13) 0.0033(13) 0.0019(12)
C018 0.0191(14) 0.0299(17) 0.0378(17) 0.0009(14) 0.0052(12) -0.0001(12)
C019 0.0291(16) 0.0209(15) 0.0343(17) 0.0033(13) 0.0028(13) 0.0017(12)
C01A 0.0294(16) 0.0233(15) 0.0322(16) -0.0008(13) 0.0021(13) 0.0000(13)
C01B 0.0199(14) 0.0264(16) 0.0415(18) -0.0024(14) 0.0027(13) -0.0020(12)
C01C 0.0316(17) 0.0262(16) 0.0344(17) 0.0047(13) 0.0002(14) 0.0011(13)
C01D 0.0224(15) 0.0387(19) 0.0369(18) 0.0031(15) 0.0033(13) 0.0008(13)
C01E 0.0290(16) 0.0282(16) 0.0354(17) 0.0018(13) 0.0061(13) 0.0006(13)
C01F 0.0318(17) 0.0315(17) 0.0320(17) -0.0004(14) 0.0047(14) 0.0019(14)
C01G 0.0298(16) 0.0215(15) 0.0379(18) 0.0004(13) 0.0029(14) -0.0006(12)
C01H 0.0238(15) 0.0350(18) 0.0367(18) 0.0046(14) 0.0035(13) 0.0003(13)
N01I 0.069(2) 0.049(2) 0.046(2) -0.0048(16) -0.0050(17) 0.0050(18)
C01J 0.0329(17) 0.0316(17) 0.0312(16) 0.0022(14) 0.0026(13) 0.0016(14)
C01K 0.0305(17) 0.0324(17) 0.0305(16) 0.0063(13) 0.0042(13) -0.0004(13)
C01L 0.0323(17) 0.0272(16) 0.0334(17) 0.0032(13) 0.0031(14) -0.0018(13)
C01M 0.0246(15) 0.0305(17) 0.0366(17) 0.0012(14) 0.0015(13) -0.0022(13)
C01N 0.0310(17) 0.0223(15) 0.0411(18) -0.0032(13) 0.0023(14) -0.0020(13)
C01O 0.0330(17) 0.0280(16) 0.0339(17) 0.0058(13) 0.0082(14) 0.0049(13)
C01P 0.0314(17) 0.0315(17) 0.0291(16) 0.0041(13) -0.0005(13) 0.0004(13)
C01Q 0.0176(14) 0.0304(17) 0.0400(18) -0.0019(14) 0.0044(13) -0.0017(12)
C01R 0.0259(16) 0.0300(17) 0.0374(18) -0.0031(14) 0.0014(13) -0.0016(13)
C01S 0.0226(15) 0.0299(17) 0.0442(19) 0.0003(14) 0.0010(14) -0.0013(13)
C01T 0.0303(16) 0.0313(17) 0.0309(16) 0.0026(13) 0.0074(13) -0.0004(13)
C01U 0.0326(17) 0.0328(18) 0.0359(18) 0.0002(14) 0.0046(14) 0.0036(14)
C01V 0.0309(17) 0.0249(16) 0.0388(18) 0.0056(14) 0.0035(14) 0.0014(13)
C01W 0.0192(15) 0.0322(17) 0.0462(19) 0.0036(15) 0.0058(13) 0.0007(13)
C01X 0.0217(15) 0.0311(17) 0.0394(18) 0.0016(14) 0.0024(13) -0.0006(13)
C01Y 0.0328(17) 0.0245(16) 0.0362(18) 0.0036(13) -0.0013(14) 0.0010(13)
N01Z 0.053(2) 0.0365(18) 0.076(3) -0.0026(18) 0.002(2) 0.0037(16)
C020 0.0325(18) 0.0342(18) 0.0383(19) -0.0035(15) -0.0020(14) 0.0033(14)
C021 0.0245(16) 0.0366(18) 0.0346(17) -0.0046(14) 0.0048(13) -0.0007(13)
C022 0.0244(16) 0.0333(18) 0.0434(19) -0.0058(15) 0.0059(14) 0.0014(13)
C023 0.0305(17) 0.0318(17) 0.0324(17) -0.0032(14) 0.0021(13) -0.0018(13)
C024 0.0298(17) 0.0330(18) 0.040(2) 0.0071(15) 0.0026(14) 0.0019(14)
C025 0.0257(16) 0.0316(17) 0.0364(18) -0.0024(14) 0.0044(13) 0.0021(13)
C026 0.0236(16) 0.0312(17) 0.0423(19) -0.0038(14) 0.0038(14) -0.0014(13)
C027 0.0308(17) 0.0370(19) 0.0415(19) -0.0095(15) -0.0013(15) 0.0004(14)
C028 0.0259(16) 0.0353(18) 0.0373(18) 0.0046(14) 0.0052(13) 0.0012(13)
C029 0.0317(17) 0.0353(18) 0.0384(18) -0.0080(15) 0.0081(14) -0.0025(14)
C02A 0.0230(16) 0.0304(18) 0.056(2) 0.0006(16) 0.0059(15) 0.0000(13)
N02B 0.090(3) 0.056(2) 0.051(2) 0.0073(19) 0.008(2) -0.011(2)
F02C 0.304(7) 0.053(2) 0.079(2) 0.0233(18) 0.035(3) -0.018(3)
N02D 0.085(3) 0.045(2) 0.049(2) -0.0024(18) -0.0179(19) -0.0011(19)
C02E 0.044(2) 0.038(2) 0.048(2) -0.0056(17) -0.0009(17) -0.0016(16)
F02F 0.219(5) 0.061(2) 0.141(3) 0.030(2) -0.113(4) -0.049(3)
N02G 0.080(3) 0.071(3) 0.048(2) 0.001(2) 0.0031(19) -0.013(2)
C02H 0.045(2) 0.051(2) 0.043(2) -0.0016(18) 0.0049(17) -0.0007(18)
C02I 0.049(2) 0.051(2) 0.038(2) 0.0017(18) 0.0069(17) 0.0000(19)
C02J 0.056(2) 0.044(2) 0.042(2) -0.0067(19) -0.0074(18) 0.0030(18)
C02K 0.048(2) 0.049(2) 0.048(2) -0.010(2) 0.0050(18) -0.0045(18)
C02L 0.052(2) 0.033(2) 0.059(3) 0.0000(18) 0.006(2) -0.0047(17)
N02M 0.089(3) 0.042(2) 0.102(3) 0.009(2) 0.037(3) 0.007(2)
C02N 0.047(2) 0.065(3) 0.064(3) 0.024(2) 0.010(2) 0.003(2)
C02O 0.075(3) 0.034(2) 0.064(3) -0.0026(19) 0.006(2) 0.004(2)
C02P 0.054(3) 0.076(3) 0.048(2) 0.005(2) -0.001(2) -0.016(2)
C02Q 0.072(3) 0.056(3) 0.053(3) 0.006(2) 0.002(2) 0.006(2)
C02R 0.067(3) 0.047(3) 0.075(3) 0.007(2) 0.003(2) 0.000(2)
C02S 0.061(3) 0.059(3) 0.102(4) -0.021(3) 0.002(3) 0.000(2)
C02T 0.098(4) 0.074(4) 0.064(3) 0.019(3) -0.002(3) -0.023(3)

loop_
_atom_type_symbol
_atom_type_description
_atom_type_scat_dispersion_real
_atom_type_scat_dispersion_imag
_atom_type_scat_source
C C 0.0181 0.0091 'International Tables Vol C Tables 4.2.6.8 and 6.1.1.4'
H H 0.0000 0.0000 'International Tables Vol C Tables 4.2.6.8 and 6.1.1.4'
F F 0.0727 0.0534 'International Tables Vol C Tables 4.2.6.8 and 6.1.1.4'
N N 0.0311 0.0180 'International Tables Vol C Tables 4.2.6.8 and 6.1.1.4'
P P 0.2955 0.4335 'International Tables Vol C Tables 4.2.6.8 and 6.1.1.4'

loop_
_geom_angle_atom_site_label_1
_geom_angle_atom_site_label_2
_geom_angle_atom_site_label_3
_geom_angle
_geom_angle_site_symmetry_1
_geom_angle_site_symmetry_3
_geom_angle_publ_flag
F005 P001 F006 89.27(11) . . ?
F007 P001 F005 89.94(11) . . ?
F007 P001 F006 89.82(12) . . ?
F008 P001 F005 89.48(11) . . ?
F008 P001 F006 89.75(11) . . ?
F008 P001 F007 179.27(12) . . ?
F009 P001 F005 179.29(13) . . ?
F009 P001 F006 90.02(12) . . ?
F009 P001 F007 90.02(12) . . ?
F009 P001 F008 90.56(12) . . ?
F009 P001 F00B 90.60(12) . . ?
F00B P001 F005 90.11(12) . . ?
F00B P001 F006 179.19(13) . . ?
F00B P001 F007 89.66(12) . . ?
F00B P001 F008 90.77(12) . . ?
F00G P002 F00H 90.46(16) . . ?
F00G P002 F00O 87.34(15) . . ?
F00J P002 F00G 90.49(15) . . ?
F00J P002 F00H 89.23(16) . . ?
F00J P002 F00O 175.76(18) . . ?
F00K P002 F00G 178.84(16) . . ?
F00K P002 F00H 88.53(15) . . ?
F00K P002 F00J 90.07(15) . . ?
F00K P002 F00O 92.04(16) . . ?
F00K P002 F00U 91.23(16) . . ?
F00O P002 F00H 87.14(16) . . ?
F00U P002 F00G 89.78(16) . . ?
F00U P002 F00H 179.44(18) . . ?
F00U P002 F00J 90.27(19) . . ?
F00U P002 F00O 93.37(19) . . ?
F00C P003 F00A 90.01(12) . . ?
F00C P003 F00D 89.11(12) . . ?
F00C P003 F00E 90.53(13) . . ?
F00C P003 F00F 179.06(15) . . ?
F00C P003 F00I 90.41(14) . . ?
F00D P003 F00A 90.04(13) . . ?
F00D P003 F00E 178.90(14) . . ?
F00E P003 F00A 88.92(12) . . ?
F00F P003 F00A 89.43(12) . . ?
F00F P003 F00D 90.13(13) . . ?
F00F P003 F00E 90.22(14) . . ?
F00I P003 F00A 179.53(15) . . ?
F00I P003 F00D 90.18(14) . . ?
F00I P003 F00E 90.87(14) . . ?
F00I P003 F00F 90.15(14) . . ?
F010 P004 F00Z 89.07(18) . . ?
F010 P004 F013 88.0(2) . . ?
F013 P004 F00Z 86.13(18) . . ?
F014 P004 F00Z 89.5(2) . . ?
F014 P004 F010 88.2(2) . . ?
F014 P004 F013 174.3(3) . . ?
F02C P004 F00Z 177.2(2) . . ?
F02C P004 F010 89.6(2) . . ?
F02C P004 F013 96.3(3) . . ?
F02C P004 F014 88.0(3) . . ?
F02C P004 F02F 93.7(3) . . ?
F02F P004 F00Z 87.5(2) . . ?
F02F P004 F010 176.0(3) . . ?
F02F P004 F013 93.7(3) . . ?
F02F P004 F014 89.8(3) . . ?
C01F N00L C01P 121.0(3) . . ?
C01F N00L C01X 118.8(3) . . ?
C01P N00L C01X 119.6(3) . . ?
C01O N00M C020 121.8(3) . . ?
C01O N00M C02A 118.8(3) . . ?
C020 N00M C02A 119.3(3) . . ?
C01Y N00N C026 118.1(3) . . ?
C029 N00N C01Y 121.5(3) . . ?
C029 N00N C026 120.0(3) . . ?
C01L N00P C01S 117.8(3) . . ?
C01T N00P C01L 121.3(3) . . ?
C01T N00P C01S 120.9(3) . . ?
N00S N00Q C01A 116.8(3) . . ?
N00V N00R C015 117.0(3) . . ?
N00Q N00S C012 117.2(3) . . ?
N00W N00T C01G 116.7(3) . . ?
C01G N00V N00R 116.9(3) . . ?
N00T N00W C015 117.0(3) . . ?
N00Y N00X C012 116.7(3) . . ?
C01A N00Y N00X 116.8(3) . . ?
N00S C012 N00X 125.4(3) . . ?
N00S C012 C019 116.3(3) . . ?
N00X C012 C019 118.3(3) . . ?
N00R C015 N00W 125.8(3) . . ?
N00R C015 C01N 117.4(3) . . ?
N00W C015 C01N 116.8(3) . . ?
C01C C016 C01G 120.0(3) . . ?
C01C C016 C01U 119.1(3) . . ?
C01U C016 C01G 120.9(3) . . ?
C01E C017 C01A 119.0(3) . . ?
C01E C017 C01J 119.2(3) . . ?
C01J C017 C01A 121.8(3) . . ?
C01D C018 C01X 120.5(3) . . ?
C025 C018 C01D 119.2(3) . . ?
C025 C018 C01X 120.3(3) . . ?
C01K C019 C012 121.1(3) . . ?
C023 C019 C012 119.7(3) . . ?
C023 C019 C01K 119.0(3) . . ?
N00Q C01A C017 115.5(3) . . ?
N00Y C01A N00Q 125.8(3) . . ?
N00Y C01A C017 118.7(3) . . ?
C01H C01B C01S 119.9(3) . . ?
C01R C01B C01H 119.8(3) . . ?
C01R C01B C01S 120.3(3) . . ?
C016 C01C H01C 120.4 . . ?
C01O C01C C016 119.1(3) . . ?
C01O C01C H01C 120.4 . . ?
C018 C01D H01D 119.9 . . ?
C022 C01D C018 120.2(3) . . ?
C022 C01D H01D 119.9 . . ?
C017 C01E H01E 120.2 . . ?
C01L C01E C017 119.5(3) . . ?
C01L C01E H01E 120.2 . . ?
N00L C01F H01F 119.7 . . ?
N00L C01F C023 120.6(3) . . ?
C023 C01F H01F 119.7 . . ?
N00T C01G C016 116.6(3) . . ?
N00V C01G N00T 126.1(3) . . ?
N00V C01G C016 117.2(3) . . ?
C01B C01H H01H 120.1 . . ?
C021 C01H C01B 119.8(3) . . ?
C021 C01H H01H 120.1 . . ?
C017 C01J H01J 120.6 . . ?
C01T C01J C017 118.7(3) . . ?
C01T C01J H01J 120.6 . . ?
C019 C01K H01K 120.3 . . ?
C01P C01K C019 119.3(3) . . ?
C01P C01K H01K 120.3 . . ?
N00P C01L C01E 120.3(3) . . ?
N00P C01L H01L 119.9 . . ?
C01E C01L H01L 119.9 . . ?
C01Q C01M H01M 120.0 . . ?
C01Q C01M C01R 120.0(3) . . ?
C01R C01M H01M 120.0 . . ?
C01V C01N C015 120.5(3) . . ?
C01V C01N C027 118.9(3) . . ?
C027 C01N C015 120.6(3) . . ?
N00M C01O C01C 120.5(3) . . ?
N00M C01O H01O 119.7 . . ?
C01C C01O H01O 119.7 . . ?
N00L C01P C01K 120.4(3) . . ?
N00L C01P H01P 119.8 . . ?
C01K C01P H01P 119.8 . . ?
C01M C01Q C021 120.0(3) . . ?
C01M C01Q C026 119.7(3) . . ?
C021 C01Q C026 120.1(3) . . ?
C01B C01R H01R 119.8 . . ?
C01M C01R C01B 120.4(3) . . ?
C01M C01R H01R 119.8 . . ?
N00P C01S H01A 109.5 . . ?
N00P C01S H01B 109.5 . . ?
C01B C01S N00P 110.6(3) . . ?
C01B C01S H01A 109.5 . . ?
C01B C01S H01B 109.5 . . ?
H01A C01S H01B 108.1 . . ?
N00P C01T C01J 121.0(3) . . ?
N00P C01T H01T 119.5 . . ?
C01J C01T H01T 119.5 . . ?
C016 C01U H01U 120.3 . . ?
C020 C01U C016 119.4(3) . . ?
C020 C01U H01U 120.3 . . ?
C01N C01V H01V 120.3 . . ?
C01Y C01V C01N 119.5(3) . . ?
C01Y C01V H01V 120.3 . . ?
C022 C01W C028 119.4(3) . . ?
C022 C01W C02A 120.6(3) . . ?
C028 C01W C02A 119.9(3) . . ?
N00L C01X C018 108.6(2) . . ?
N00L C01X H01G 110.0 . . ?
N00L C01X H01I 110.0 . . ?
C018 C01X H01G 110.0 . . ?
C018 C01X H01I 110.0 . . ?
H01G C01X H01I 108.4 . . ?
N00N C01Y C01V 120.2(3) . . ?
N00N C01Y H01Y 119.9 . . ?
C01V C01Y H01Y 119.9 . . ?
N00M C020 C01U 120.0(3) . . ?
N00M C020 H020 120.0 . . ?
C01U C020 H020 120.0 . . ?
C01H C021 C01Q 120.0(3) . . ?
C01H C021 H021 120.0 . . ?
C01Q C021 H021 120.0 . . ?
C01D C022 C01W 120.5(3) . . ?
C01D C022 H022 119.7 . . ?
C01W C022 H022 119.7 . . ?
C019 C023 H023 120.4 . . ?
C01F C023 C019 119.3(3) . . ?
C01F C023 H023 120.4 . . ?
N011 C024 C02H 179.4(4) . . ?
C018 C025 H025 119.8 . . ?
C028 C025 C018 120.4(3) . . ?
C028 C025 H025 119.8 . . ?
N00N C026 C01Q 107.1(2) . . ?
N00N C026 H02A 110.3 . . ?
N00N C026 H02B 110.3 . . ?
C01Q C026 H02A 110.3 . . ?
C01Q C026 H02B 110.3 . . ?
H02A C026 H02B 108.6 . . ?
C01N C027 H027 120.6 . . ?
C029 C027 C01N 118.9(3) . . ?
C029 C027 H027 120.6 . . ?
C01W C028 H028 119.9 . . ?
C025 C028 C01W 120.1(3) . . ?
C025 C028 H028 119.9 . . ?
N00N C029 C027 121.0(3) . . ?
N00N C029 H029 119.5 . . ?
C027 C029 H029 119.5 . . ?
N00M C02A C01W 109.5(3) . . ?
N00M C02A H02C 109.8 . . ?
N00M C02A H02D 109.8 . . ?
C01W C02A H02C 109.8 . . ?
C01W C02A H02D 109.8 . . ?
H02C C02A H02D 108.2 . . ?
N01I C02E C02P 179.1(5) . . ?
C024 C02H H02E 109.5 . . ?
C024 C02H H02F 109.5 . . ?
C024 C02H H02G 109.5 . . ?
H02E C02H H02F 109.5 . . ?
H02E C02H H02G 109.5 . . ?
H02F C02H H02G 109.5 . . ?
N02B C02I C02N 179.2(5) . . ?
N02D C02J C02Q 178.2(4) . . ?
N02G C02K C02R 178.8(5) . . ?
N01Z C02L C02T 178.8(5) . . ?
C02I C02N H02N 109.5 . . ?
C02I C02N H02O 109.5 . . ?
C02I C02N H02P 109.5 . . ?
H02N C02N H02O 109.5 . . ?
H02N C02N H02P 109.5 . . ?
H02O C02N H02P 109.5 . . ?
N02M C02O C02S 178.2(5) . . ?
C02E C02P H02H 109.5 . . ?
C02E C02P H02I 109.5 . . ?
C02E C02P H02J 109.5 . . ?
H02H C02P H02I 109.5 . . ?
H02H C02P H02J 109.5 . . ?
H02I C02P H02J 109.5 . . ?
C02J C02Q H02Q 109.5 . . ?
C02J C02Q H02R 109.5 . . ?
C02J C02Q H02S 109.5 . . ?
H02Q C02Q H02R 109.5 . . ?
H02Q C02Q H02S 109.5 . . ?
H02R C02Q H02S 109.5 . . ?
C02K C02R H02T 109.5 . . ?
C02K C02R H02U 109.5 . . ?
C02K C02R H02V 109.5 . . ?
H02T C02R H02U 109.5 . . ?
H02T C02R H02V 109.5 . . ?
H02U C02R H02V 109.5 . . ?
C02O C02S H02W 109.5 . . ?
C02O C02S H02X 109.5 . . ?
C02O C02S H02Y 109.5 . . ?
H02W C02S H02X 109.5 . . ?
H02W C02S H02Y 109.5 . . ?
H02X C02S H02Y 109.5 . . ?
C02L C02T H02K 109.5 . . ?
C02L C02T H02L 109.5 . . ?
C02L C02T H02M 109.5 . . ?
H02K C02T H02L 109.5 . . ?
H02K C02T H02M 109.5 . . ?
H02L C02T H02M 109.5 . . ?

loop_
_geom_bond_atom_site_label_1
_geom_bond_atom_site_label_2
_geom_bond_distance
_geom_bond_site_symmetry_2
_geom_bond_publ_flag
P001 F005 1.605(2) . ?
P001 F006 1.611(2) . ?
P001 F007 1.604(2) . ?
P001 F008 1.599(2) . ?
P001 F009 1.595(2) . ?
P001 F00B 1.597(2) . ?
P002 F00G 1.590(3) . ?
P002 F00H 1.594(2) . ?
P002 F00J 1.584(3) . ?
P002 F00K 1.580(3) . ?
P002 F00O 1.592(3) . ?
P002 F00U 1.580(3) . ?
P003 F00A 1.604(2) . ?
P003 F00C 1.592(2) . ?
P003 F00D 1.598(2) . ?
P003 F00E 1.599(2) . ?
P003 F00F 1.596(2) . ?
P003 F00I 1.593(2) . ?
P004 F00Z 1.606(3) . ?
P004 F010 1.579(3) . ?
P004 F013 1.594(4) . ?
P004 F014 1.578(4) . ?
P004 F02C 1.550(3) . ?
P004 F02F 1.568(4) . ?
N00L C01F 1.344(4) . ?
N00L C01P 1.347(4) . ?
N00L C01X 1.496(4) . ?
N00M C01O 1.333(4) . ?
N00M C020 1.343(5) . ?
N00M C02A 1.500(4) . ?
N00N C01Y 1.344(4) . ?
N00N C026 1.504(4) . ?
N00N C029 1.333(5) . ?
N00P C01L 1.343(4) . ?
N00P C01S 1.505(4) . ?
N00P C01T 1.335(4) . ?
N00Q N00S 1.320(4) . ?
N00Q C01A 1.341(4) . ?
N00R N00V 1.330(4) . ?
N00R C015 1.334(5) . ?
N00S C012 1.336(4) . ?
N00T N00W 1.321(4) . ?
N00T C01G 1.346(4) . ?
N00V C01G 1.328(4) . ?
N00W C015 1.345(4) . ?
N00X N00Y 1.333(4) . ?
N00X C012 1.339(4) . ?
N00Y C01A 1.328(4) . ?
N011 C024 1.139(5) . ?
C012 C019 1.485(4) . ?
C015 C01N 1.477(5) . ?
C016 C01C 1.389(5) . ?
C016 C01G 1.479(4) . ?
C016 C01U 1.389(5) . ?
C017 C01A 1.486(4) . ?
C017 C01E 1.383(5) . ?
C017 C01J 1.393(5) . ?
C018 C01D 1.393(5) . ?
C018 C01X 1.509(5) . ?
C018 C025 1.392(5) . ?
C019 C01K 1.389(5) . ?
C019 C023 1.389(5) . ?
C01B C01H 1.391(5) . ?
C01B C01R 1.385(5) . ?
C01B C01S 1.500(5) . ?
C01C H01C 0.9500 . ?
C01C C01O 1.376(5) . ?
C01D H01D 0.9500 . ?
C01D C022 1.384(5) . ?
C01E H01E 0.9500 . ?
C01E C01L 1.378(5) . ?
C01F H01F 0.9500 . ?
C01F C023 1.373(5) . ?
C01H H01H 0.9500 . ?
C01H C021 1.389(5) . ?
N01I C02E 1.136(5) . ?
C01J H01J 0.9500 . ?
C01J C01T 1.379(5) . ?
C01K H01K 0.9500 . ?
C01K C01P 1.375(5) . ?
C01L H01L 0.9500 . ?
C01M H01M 0.9500 . ?
C01M C01Q 1.382(5) . ?
C01M C01R 1.383(5) . ?
C01N C01V 1.387(5) . ?
C01N C027 1.399(5) . ?
C01O H01O 0.9500 . ?
C01P H01P 0.9500 . ?
C01Q C021 1.389(5) . ?
C01Q C026 1.512(5) . ?
C01R H01R 0.9500 . ?
C01S H01A 0.9900 . ?
C01S H01B 0.9900 . ?
C01T H01T 0.9500 . ?
C01U H01U 0.9500 . ?
C01U C020 1.377(5) . ?
C01V H01V 0.9500 . ?
C01V C01Y 1.377(5) . ?
C01W C022 1.388(5) . ?
C01W C028 1.389(5) . ?
C01W C02A 1.516(5) . ?
C01X H01G 0.9900 . ?
C01X H01I 0.9900 . ?
C01Y H01Y 0.9500 . ?
N01Z C02L 1.135(6) . ?
C020 H020 0.9500 . ?
C021 H021 0.9500 . ?
C022 H022 0.9500 . ?
C023 H023 0.9500 . ?
C024 C02H 1.451(5) . ?
C025 H025 0.9500 . ?
C025 C028 1.388(5) . ?
C026 H02A 0.9900 . ?
C026 H02B 0.9900 . ?
C027 H027 0.9500 . ?
C027 C029 1.373(5) . ?
C028 H028 0.9500 . ?
C029 H029 0.9500 . ?
C02A H02C 0.9900 . ?
C02A H02D 0.9900 . ?
N02B C02I 1.129(6) . ?
N02D C02J 1.139(5) . ?
C02E C02P 1.447(6) . ?
N02G C02K 1.139(6) . ?
C02H H02E 0.9800 . ?
C02H H02F 0.9800 . ?
C02H H02G 0.9800 . ?
C02I C02N 1.447(6) . ?
C02J C02Q 1.449(6) . ?
C02K C02R 1.459(6) . ?
C02L C02T 1.441(7) . ?
N02M C02O 1.141(6) . ?
C02N H02N 0.9800 . ?
C02N H02O 0.9800 . ?
C02N H02P 0.9800 . ?
C02O C02S 1.469(7) . ?
C02P H02H 0.9800 . ?
C02P H02I 0.9800 . ?
C02P H02J 0.9800 . ?
C02Q H02Q 0.9800 . ?
C02Q H02R 0.9800 . ?
C02Q H02S 0.9800 . ?
C02R H02T 0.9800 . ?
C02R H02U 0.9800 . ?
C02R H02V 0.9800 . ?
C02S H02W 0.9800 . ?
C02S H02X 0.9800 . ?
C02S H02Y 0.9800 . ?
C02T H02K 0.9800 . ?
C02T H02L 0.9800 . ?
C02T H02M 0.9800 . ?
